data_1544805
loop_
_publ_author_name
'Swarnakar, Anindya K.'
'Hering-Junghans, Christian'
'Ferguson, Michael J.'
'McDonald, Robert'
'Rivard, Eric'

_publ_section_title
;
 Reactivity of a coordinated inorganic acetylene unit, HBNH, and the
 azidoborane cation [HB(N3)]().
;
_journal_issue 3
_journal_name_full 'Chemical science'
_journal_page_first 2337
_journal_page_last 2343
_journal_paper_doi 10.1039/c6sc04893e
_journal_volume 8
_journal_year 2017
_chemical_formula_moiety 'C12 H21 B F3 N5 O3 S'
_chemical_formula_sum 'C12 H21 B F3 N5 O3 S'
_chemical_formula_weight 383.21
_space_group_crystal_system orthorhombic
_space_group_IT_number 36
_space_group_name_Hall 'C 2c -2'
_space_group_name_H-M_alt 'C m c 21'
_symmetry_space_group_name_Hall 'C 2c -2'
_symmetry_space_group_name_H-M 'C m c 21'
_atom_sites_solution_hydrogens geom
_audit_creation_method SHELXL-2014/7
_audit_update_record
;
2016-11-01 deposited with the CCDC.
2016-12-19 downloaded from the CCDC.
;
_cell_angle_alpha 90
_cell_angle_beta 90
_cell_angle_gamma 90
_cell_formula_units_Z 4
_cell_length_a 13.5787(3)
_cell_length_b 12.2769(2)
_cell_length_c 11.1774(2)
_cell_measurement_reflns_used 9953
_cell_measurement_temperature 173(2)
_cell_measurement_theta_max 70.19
_cell_measurement_theta_min 3.95
_cell_volume 1863.32(6)
_computing_cell_refinement 'Bruker SAINT'
_computing_data_collection 'Bruker APEX2'
_computing_data_reduction 'Bruker SAINT'
_computing_molecular_graphics 'Bruker SHELXTL'
_computing_publication_material 'Bruker SHELXTL'
_computing_structure_refinement 'SHELXL-2014/7 (Sheldrick, 2014)'
_computing_structure_solution 'SHELXT-2014 (Sheldrick, 2015)'
_diffrn_ambient_temperature 173(2)
_diffrn_measured_fraction_theta_full 0.998
_diffrn_measured_fraction_theta_max 0.998
_diffrn_measurement_device_type 'Bruker APEX-II CCD'
_diffrn_measurement_method '\f and \w scans'
_diffrn_radiation_type CuK\a
_diffrn_radiation_wavelength 1.54178
_diffrn_reflns_av_R_equivalents 0.0452
_diffrn_reflns_av_unetI/netI 0.0386
_diffrn_reflns_Laue_measured_fraction_full 0.998
_diffrn_reflns_Laue_measured_fraction_max 0.998
_diffrn_reflns_limit_h_max 14
_diffrn_reflns_limit_h_min -16
_diffrn_reflns_limit_k_max 14
_diffrn_reflns_limit_k_min -14
_diffrn_reflns_limit_l_max 13
_diffrn_reflns_limit_l_min -13
_diffrn_reflns_number 5885
_diffrn_reflns_point_group_measured_fraction_full 0.999
_diffrn_reflns_point_group_measured_fraction_max 0.999
_diffrn_reflns_theta_full 67.679
_diffrn_reflns_theta_max 70.276
_diffrn_reflns_theta_min 4.856
_exptl_absorpt_coefficient_mu 2.013
_exptl_absorpt_correction_T_max 0.9689
_exptl_absorpt_correction_T_min 0.4591
_exptl_absorpt_correction_type integration
_exptl_absorpt_process_details 'SADABS (Sheldrick, 2008)'
_exptl_crystal_colour colourless
_exptl_crystal_density_diffrn 1.366
_exptl_crystal_description rod
_exptl_crystal_F_000 800
_exptl_crystal_size_max 0.560
_exptl_crystal_size_mid 0.140
_exptl_crystal_size_min 0.078
_refine_diff_density_max 0.536
_refine_diff_density_min -0.385
_refine_diff_density_rms 0.064
_refine_ls_abs_structure_details
; 
 Refined as an inversion twin. 
;
_refine_ls_abs_structure_Flack 0.09(6)
_refine_ls_extinction_method none
_refine_ls_goodness_of_fit_ref 1.061
_refine_ls_hydrogen_treatment constr
_refine_ls_matrix_type full
_refine_ls_number_parameters 201
_refine_ls_number_reflns 1850
_refine_ls_number_restraints 8
_refine_ls_restrained_S_all 1.072
_refine_ls_R_factor_all 0.0702
_refine_ls_R_factor_gt 0.0684
_refine_ls_shift/su_max 0.000
_refine_ls_shift/su_mean 0.000
_refine_ls_structure_factor_coef Fsqd
_refine_ls_weighting_details 'w=1/[\s^2^(Fo^2^)+(0.1687P)^2^+0.0029P] where P=(Fo^2^+2Fc^2^)/3'
_refine_ls_weighting_scheme calc
_refine_ls_wR_factor_gt 0.1904
_refine_ls_wR_factor_ref 0.1940
_reflns_Friedel_coverage 0.896
_reflns_Friedel_fraction_full 1.000
_reflns_Friedel_fraction_max 1.000
_reflns_number_gt 1733
_reflns_number_total 1850
_reflns_threshold_expression 'I > 2\s(I)'
_cod_data_source_file c6sc04893e2.cif
_cod_data_source_block riv16c6_ImMe2iPr2BHN3OTf_cmpd_8
_cod_depositor_comments
;Adding full bibliography for 1544802--1544808.cif.

 Adding full bibliography for 1544802--1544808.cif.
;
_cod_database_code 1544805
_shelx_shelxl_version_number 2014/7
_shelx_space_group_comment
; 
The symmetry employed for this shelxl refinement is uniquely defined 
by the following loop, which should always be used as a source of 
symmetry information in preference to the above space-group names. 
They are only intended as comments. 
;
_shelx_estimated_absorpt_t_min 0.399
_shelx_estimated_absorpt_t_max 0.859

loop_
_space_group_symop_operation_xyz
'x, y, z'
'-x, -y, z+1/2'
'x, -y, z+1/2'
'-x, y, z'
'x+1/2, y+1/2, z'
'-x+1/2, -y+1/2, z+1/2'
'x+1/2, -y+1/2, z+1/2'
'-x+1/2, y+1/2, z'

loop_
_atom_site_label
_atom_site_type_symbol
_atom_site_fract_x
_atom_site_fract_y
_atom_site_fract_z
_atom_site_U_iso_or_equiv
_atom_site_adp_type
_atom_site_occupancy
_atom_site_site_symmetry_order
_atom_site_calc_flag
_atom_site_refinement_flags_posn
_atom_site_refinement_flags_adp
_atom_site_refinement_flags_occupancy
_atom_site_disorder_assembly
_atom_site_disorder_group
S S 0.44478(16) 0.40761(16) 0.3010(2) 0.0554(6) Uani 0.5 1 d . . P A -1
F1 F 0.503(2) 0.5680(7) 0.4255(11) 0.140(5) Uani 0.5 1 d . . P A -1
F2 F 0.5325(7) 0.5775(7) 0.2343(13) 0.131(4) Uani 0.5 1 d . . P A -1
F3 F 0.6227(10) 0.4697(15) 0.3542(14) 0.113(5) Uani 0.5 1 d . . P A -1
O1 O 0.4546(6) 0.3388(6) 0.4103(6) 0.0649(16) Uani 0.5 1 d . . P A -1
O2 O 0.493(3) 0.3556(6) 0.1970(8) 0.158(8) Uani 0.5 1 d . . P A -1
O3 O 0.3552(12) 0.4667(12) 0.3072(16) 0.088(4) Uani 0.5 1 d . . P A -1
N1 N 0.5791(2) 0.1875(2) 0.6296(3) 0.0459(8) Uani 1 1 d D . . . .
N2 N 0.4569(6) 0.1405(8) 0.3477(6) 0.064(2) Uani 0.5 1 d . . P A -1
N3 N 0.494(2) 0.1202(6) 0.2469(6) 0.088(4) Uani 0.5 1 d . . P A -1
N4 N 0.5144(17) 0.0943(6) 0.1504(6) 0.053(5) Uani 0.5 1 d . . P A -1
C1 C 0.5137(16) 0.1992(5) 0.5602(5) 0.033(4) Uani 0.5 1 d . . P A -1
C2 C 0.5502(3) 0.1647(3) 0.7447(4) 0.0462(8) Uani 1 1 d . . . . .
C3 C 0.6860(9) 0.1949(15) 0.606(3) 0.079(7) Uani 0.5 1 d D . P A -1
H3 H 0.7096 0.1688 0.6860 0.095 Uiso 0.5 1 calc R U P A -1
C4 C 0.735(2) 0.3006(15) 0.6068(19) 0.109(9) Uani 0.5 1 d D . P A -1
H4A H 0.6987 0.3504 0.6595 0.131 Uiso 0.5 1 calc R U P A -1
H4B H 0.8023 0.2922 0.6358 0.131 Uiso 0.5 1 calc R U P A -1
H4C H 0.7356 0.3302 0.5254 0.131 Uiso 0.5 1 calc R U P A -1
C5 C 0.7264(14) 0.1059(13) 0.5332(16) 0.078(4) Uani 0.5 1 d D . P A -1
H5A H 0.6853 0.0408 0.5428 0.094 Uiso 0.5 1 calc R U P A -1
H5B H 0.7270 0.1277 0.4489 0.094 Uiso 0.5 1 calc R U P A -1
H5C H 0.7937 0.0897 0.5593 0.094 Uiso 0.5 1 calc R U P A -1
C6 C 0.6172(4) 0.1469(6) 0.8498(4) 0.0761(15) Uani 1 1 d . . . . .
H6A H 0.6625 0.0868 0.8323 0.091 Uiso 1 1 calc R U . . .
H6B H 0.5778 0.1288 0.9205 0.091 Uiso 1 1 calc R U . . .
H6C H 0.6550 0.2134 0.8652 0.091 Uiso 1 1 calc R U . . .
C7 C 0.3215(8) 0.1932(14) 0.5728(15) 0.061(5) Uani 0.5 1 d D . P B -1
H7 H 0.3272 0.2167 0.4874 0.074 Uiso 0.5 1 calc R U P B -1
C8 C 0.2654(15) 0.2764(13) 0.6443(18) 0.087(5) Uani 0.5 1 d D . P B -1
H8A H 0.1988 0.2841 0.6113 0.105 Uiso 0.5 1 calc R U P B -1
H8B H 0.2611 0.2525 0.7278 0.105 Uiso 0.5 1 calc R U P B -1
H8C H 0.2995 0.3466 0.6403 0.105 Uiso 0.5 1 calc R U P B -1
C9 C 0.2747(12) 0.0809(12) 0.5810(12) 0.069(3) Uani 0.5 1 d D . P B -1
H9A H 0.2093 0.0826 0.5441 0.083 Uiso 0.5 1 calc R U P B -1
H9B H 0.3161 0.0279 0.5389 0.083 Uiso 0.5 1 calc R U P B -1
H9C H 0.2687 0.0597 0.6652 0.083 Uiso 0.5 1 calc R U P B -1
C10 C 0.5337(8) 0.5128(11) 0.3316(13) 0.079(3) Uani 0.5 1 d . . P A -1
B B 0.515(2) 0.2259(7) 0.4168(7) 0.049(6) Uani 0.5 1 d . . P A -1
H1B H 0.5831 0.2340 0.3854 0.059 Uiso 0.5 1 calc R U P A -1

loop_
_atom_site_aniso_label
_atom_site_aniso_U_11
_atom_site_aniso_U_22
_atom_site_aniso_U_33
_atom_site_aniso_U_23
_atom_site_aniso_U_13
_atom_site_aniso_U_12
S 0.0723(13) 0.0535(9) 0.0403(10) 0.0083(8) -0.0066(9) -0.0040(7)
F1 0.164(8) 0.104(5) 0.152(9) -0.062(6) -0.076(12) 0.025(13)
F2 0.140(11) 0.079(4) 0.173(10) 0.055(6) 0.008(7) -0.026(5)
F3 0.076(7) 0.134(10) 0.129(12) -0.024(9) -0.010(7) -0.021(5)
O1 0.097(4) 0.063(4) 0.035(3) 0.011(3) 0.009(3) 0.010(3)
O2 0.37(2) 0.061(3) 0.046(3) 0.009(3) -0.082(12) -0.006(14)
O3 0.080(7) 0.076(5) 0.108(10) 0.018(6) -0.019(6) 0.008(4)
N1 0.0526(16) 0.0525(15) 0.0326(14) 0.0004(12) 0.0059(13) -0.0036(12)
N2 0.087(4) 0.078(5) 0.027(3) -0.006(3) 0.012(3) -0.015(4)
N3 0.178(13) 0.049(3) 0.037(3) 0.006(3) -0.052(9) -0.003(11)
N4 0.060(15) 0.065(3) 0.035(3) -0.002(2) -0.002(4) -0.005(3)
C1 0.026(13) 0.044(2) 0.031(3) 0.0036(16) 0.007(3) -0.005(3)
C2 0.054(2) 0.0533(19) 0.0309(16) 0.0071(14) -0.0056(15) 0.0006(14)
C3 0.054(8) 0.092(10) 0.092(17) -0.014(9) 0.029(7) -0.015(6)
C4 0.124(14) 0.119(13) 0.084(12) -0.039(11) 0.058(11) -0.088(12)
C5 0.072(6) 0.097(9) 0.066(9) -0.006(8) 0.019(7) 0.007(6)
C6 0.071(3) 0.119(4) 0.039(2) 0.019(2) -0.011(2) 0.002(3)
C7 0.065(9) 0.086(9) 0.033(6) 0.001(4) -0.019(4) 0.001(5)
C8 0.075(7) 0.090(9) 0.097(12) 0.000(8) -0.050(8) 0.042(7)
C9 0.067(6) 0.089(8) 0.050(7) -0.012(6) -0.013(6) -0.004(6)
C10 0.066(5) 0.069(6) 0.102(8) -0.016(5) 0.012(4) -0.010(4)
B 0.059(18) 0.057(3) 0.031(3) 0.013(3) -0.001(4) -0.012(6)

loop_
_atom_type_symbol
_atom_type_description
_atom_type_scat_dispersion_real
_atom_type_scat_dispersion_imag
_atom_type_scat_source
C C 0.0181 0.0091 'International Tables Vol C Tables 4.2.6.8 and 6.1.1.4'
H H 0.0000 0.0000 'International Tables Vol C Tables 4.2.6.8 and 6.1.1.4'
B B 0.0090 0.0039 'International Tables Vol C Tables 4.2.6.8 and 6.1.1.4'
N N 0.0311 0.0180 'International Tables Vol C Tables 4.2.6.8 and 6.1.1.4'
O O 0.0492 0.0322 'International Tables Vol C Tables 4.2.6.8 and 6.1.1.4'
F F 0.0727 0.0534 'International Tables Vol C Tables 4.2.6.8 and 6.1.1.4'
S S 0.3331 0.5567 'International Tables Vol C Tables 4.2.6.8 and 6.1.1.4'

loop_
_geom_angle_atom_site_label_1
_geom_angle_atom_site_label_2
_geom_angle_atom_site_label_3
_geom_angle
_geom_angle_site_symmetry_1
_geom_angle_site_symmetry_3
O3 S O2 129.8(13) . .
O3 S O1 109.1(8) . .
O2 S O1 111.0(5) . .
O3 S C10 101.5(7) . .
O2 S C10 99.2(13) . .
O1 S C10 101.0(6) . .
S O1 B 124.8(6) . .
C1 N1 C2 115.0(8) . .
C1 N1 C3 127.6(14) . .
C2 N1 C3 117.3(12) . .
N3 N2 B 112.5(14) . .
N4 N3 N2 169(3) . .
N1 C1 N1 106.3(6) . 4_655
N1 C1 B 131.3(18) . .
N1 C1 B 122.4(15) 4_655 .
C2 C2 N1 106.6(2) 4_655 .
C2 C2 C6 127.3(3) 4_655 .
N1 C2 C6 126.1(4) . .
C4 C3 C5 119.7(11) . .
C4 C3 N1 120.0(16) . .
C5 C3 N1 114.7(13) . .
N1 C7 C8 105.3(11) 4_655 .
N1 C7 C9 108.0(11) 4_655 .
C8 C7 C9 111.8(11) . .
F1 C10 F3 109.7(15) . .
F1 C10 F2 109.7(12) . .
F3 C10 F2 113.3(12) . .
F1 C10 S 107.9(13) . .
F3 C10 S 110.9(10) . .
F2 C10 S 105.2(9) . .
N2 B O1 108.1(15) . .
N2 B C1 110.9(11) . .
O1 B C1 102.4(9) . .

loop_
_geom_bond_atom_site_label_1
_geom_bond_atom_site_label_2
_geom_bond_distance
_geom_bond_site_symmetry_2
S O3 1.419(17) .
S O2 1.48(3) .
S O1 1.491(7) .
S C10 1.801(12) .
F1 C10 1.32(2) .
F2 C10 1.346(18) .
F3 C10 1.34(2) .
O1 B 1.609(16) .
N1 C1 1.188(17) .
N1 C2 1.373(5) .
N1 C3 1.478(9) .
N2 N3 1.261(19) .
N2 B 1.519(19) .
N3 N4 1.157(15) .
C1 N1 1.487(18) 4_655
C1 B 1.636(9) .
C2 C2 1.364(8) 4_655
C2 C6 1.502(6) .
C3 C4 1.455(12) .
C3 C5 1.470(13) .
C7 N1 1.494(10) 4_655
C7 C8 1.504(13) .
C7 C9 1.521(13) .

loop_
_geom_torsion_atom_site_label_1
_geom_torsion_atom_site_label_2
_geom_torsion_atom_site_label_3
_geom_torsion_atom_site_label_4
_geom_torsion
_geom_torsion_site_symmetry_1
_geom_torsion_site_symmetry_2
_geom_torsion_site_symmetry_3
_geom_torsion_site_symmetry_4
O3 S O1 B 152.1(13) . . . .
O2 S O1 B 2.9(19) . . . .
C10 S O1 B -101.5(12) . . . .
B N2 N3 N4 -163(6) . . . .
C2 N1 C1 N1 1.9(6) . . . 4_655
C3 N1 C1 N1 -177.9(9) . . . 4_655
C2 N1 C1 B -179.6(6) . . . .
C3 N1 C1 B 0.6(12) . . . .
C1 N1 C2 C2 -1.3(4) . . . 4_655
C3 N1 C2 C2 178.5(8) . . . 4_655
C1 N1 C2 C6 -179.6(5) . . . .
C3 N1 C2 C6 0.2(10) . . . .
C1 N1 C3 C4 84(2) . . . .
C2 N1 C3 C4 -96(2) . . . .
C1 N1 C3 C5 -70(2) . . . .
C2 N1 C3 C5 110.5(19) . . . .
O3 S C10 F1 47.1(13) . . . .
O2 S C10 F1 -178.8(12) . . . .
O1 S C10 F1 -65.1(10) . . . .
O3 S C10 F3 167.3(13) . . . .
O2 S C10 F3 -58.7(13) . . . .
O1 S C10 F3 55.0(11) . . . .
O3 S C10 F2 -69.9(11) . . . .
O2 S C10 F2 64.1(12) . . . .
O1 S C10 F2 177.8(8) . . . .
N3 N2 B O1 104.1(15) . . . .
N3 N2 B C1 -144.4(15) . . . .
S O1 B N2 -71.4(15) . . . .
S O1 B C1 171.5(10) . . . .
N1 C1 B N2 124.6(15) . . . .
N1 C1 B N2 -57.1(14) 4_655 . . .
N1 C1 B O1 -120.3(12) . . . .
N1 C1 B O1 58.0(13) 4_655 . . .
C1 N1 C2 C2 1.0(3) . 4_655 4_655 .
C1 N1 C2 C6 179.3(5) . 4_655 4_655 4_655
C7 N1 C2 C2 176.6(9) . 4_655 4_655 .
C7 N1 C2 C6 -5.1(12) . 4_655 4_655 4_655
C1 N1 C7 C8 -127.9(10) . 4_655 . .
C1 N1 C7 C9 112.5(10) . 4_655 . .
C2 N1 C7 C8 57.1(16) 4_655 4_655 . .
C2 N1 C7 C9 -62.5(14) 4_655 4_655 . .
